data_1514315
loop_
_publ_author_name
'Hirai, Masato'
'Gabba\"i, Fran\,cois P.'

_publ_section_title
;
 Lewis acidic stiborafluorenes for the fluorescence turn-on sensing of
 fluoride in drinking water at ppm concentrations
;
_journal_issue 5
_journal_name_full 'Chemical Science'
_journal_page_first 1886
_journal_paper_doi 10.1039/c4sc00343h
_journal_volume 5
_journal_year 2014
_chemical_formula_moiety 'C24 H13 Cl4 F O2 Sb, C6 H18 N3 S'
_chemical_formula_sum 'C30 H31 Cl4 F N3 O2 S Sb'
_chemical_formula_weight 780.19
_chemical_melting_point ?
_chemical_name_common none
_chemical_name_systematic
; 
 ? 
;
_space_group_IT_number 14
_symmetry_cell_setting monoclinic
_symmetry_space_group_name_Hall '-P 2ybc'
_symmetry_space_group_name_H-M 'P 1 21/c 1'
_atom_sites_solution_hydrogens geom
_atom_sites_solution_primary direct
_atom_sites_solution_secondary difmap
_audit_creation_method SHELXL-97
_cell_angle_alpha 90.00
_cell_angle_beta 122.404(3)
_cell_angle_gamma 90.00
_cell_formula_units_Z 4
_cell_length_a 10.0011(8)
_cell_length_b 21.4018(18)
_cell_length_c 16.9437(11)
_cell_measurement_reflns_used 9957
_cell_measurement_temperature 110(2)
_cell_measurement_theta_max 28.24
_cell_measurement_theta_min 2.25
_cell_volume 3062.0(4)
_computing_cell_refinement 'Bruker SMART'
_computing_data_collection 'Bruker SMART'
_computing_data_reduction 'Bruker SAINT'
_computing_molecular_graphics 'Bruker SHELXTL'
_computing_publication_material 'Bruker SHELXTL'
_computing_structure_refinement 'SHELXL-97 (Sheldrick, 1997)'
_computing_structure_solution 'SHELXS-97 (Sheldrick, 1990)'
_diffrn_ambient_temperature 110(2)
_diffrn_measured_fraction_theta_full 0.998
_diffrn_measured_fraction_theta_max 0.998
_diffrn_measurement_device_type 'CCD area detector'
_diffrn_measurement_method 'phi and omega scans'
_diffrn_radiation_monochromator graphite
_diffrn_radiation_source 'fine-focus sealed tube'
_diffrn_radiation_type MoK\a
_diffrn_radiation_wavelength 0.71073
_diffrn_reflns_av_R_equivalents 0.0292
_diffrn_reflns_av_sigmaI/netI 0.0227
_diffrn_reflns_limit_h_max 13
_diffrn_reflns_limit_h_min -13
_diffrn_reflns_limit_k_max 28
_diffrn_reflns_limit_k_min -28
_diffrn_reflns_limit_l_max 22
_diffrn_reflns_limit_l_min -22
_diffrn_reflns_number 38078
_diffrn_reflns_theta_full 28.36
_diffrn_reflns_theta_max 28.36
_diffrn_reflns_theta_min 1.71
_exptl_absorpt_coefficient_mu 1.359
_exptl_absorpt_correction_T_max 0.7542
_exptl_absorpt_correction_T_min 0.7021
_exptl_absorpt_correction_type multi-scan
_exptl_absorpt_process_details sadabs
_exptl_crystal_colour colorless
_exptl_crystal_density_diffrn 1.692
_exptl_crystal_density_method 'not measured'
_exptl_crystal_description block
_exptl_crystal_F_000 1568
_exptl_crystal_size_max 0.28
_exptl_crystal_size_mid 0.22
_exptl_crystal_size_min 0.22
_refine_diff_density_max 3.313
_refine_diff_density_min -3.658
_refine_diff_density_rms 0.174
_refine_ls_extinction_method none
_refine_ls_goodness_of_fit_ref 1.055
_refine_ls_hydrogen_treatment riding
_refine_ls_matrix_type full
_refine_ls_number_parameters 385
_refine_ls_number_reflns 7649
_refine_ls_number_restraints 0
_refine_ls_restrained_S_all 1.055
_refine_ls_R_factor_all 0.0800
_refine_ls_R_factor_gt 0.0693
_refine_ls_shift/su_max 0.001
_refine_ls_shift/su_mean 0.000
_refine_ls_structure_factor_coef Fsqd
_refine_ls_weighting_details 'calc w=1/[\s^2^(Fo^2^)+(0.0933P)^2^+24.3451P] where P=(Fo^2^+2Fc^2^)/3'
_refine_ls_weighting_scheme calc
_refine_ls_wR_factor_gt 0.1890
_refine_ls_wR_factor_ref 0.1988
_reflns_number_gt 6529
_reflns_number_total 7649
_reflns_threshold_expression >2sigma(I)
_cod_data_source_file c4sc00343h2.cif
_cod_data_source_block i
_cod_depositor_comments
;
The following automatic conversions were performed:

'_chemical_melting_point' value 'none' was changed to '?' - the value
is undefined or not given.

'_symmetry_cell_setting' value
'Monoclinic' changed to 'monoclinic' according to
/usr/data/users/saulius/crontab/automatic-downloads/rss-feeds/RSC/lib/dictionaries/cif_core.dic
dictionary named 'cif_core.dic' version 2.4.2 from 2011-04-26.

Automatic conversion script
Id: cif_fix_values 2281 2013-09-26 08:29:07Z andrius 
;
_cod_original_cell_volume 3061.9(4)
_cod_original_sg_symbol_H-M P2(1)/c
_cod_database_code 1514315

loop_
_symmetry_equiv_pos_as_xyz
'x, y, z'
'-x, y+1/2, -z+1/2'
'-x, -y, -z'
'x, -y-1/2, z-1/2'

loop_
_atom_site_label
_atom_site_type_symbol
_atom_site_fract_x
_atom_site_fract_y
_atom_site_fract_z
_atom_site_U_iso_or_equiv
_atom_site_adp_type
_atom_site_occupancy
_atom_site_symmetry_multiplicity
_atom_site_calc_flag
_atom_site_refinement_flags
Sb1 Sb -0.32137(4) -0.191419(18) -0.80582(2) 0.02766(14) Uani 1 1 d .
Cl1 Cl -0.2806(7) -0.0354(2) -0.5789(4) 0.159(2) Uani 1 1 d .
Cl2 Cl -0.5453(6) 0.05747(16) -0.6661(5) 0.149(2) Uani 1 1 d .
Cl3 Cl -0.7805(4) 0.05534(14) -0.8712(3) 0.0954(10) Uani 1 1 d .
Cl4 Cl -0.7551(3) -0.04109(12) -0.98861(16) 0.0675(6) Uani 1 1 d .
S1 S 0.16710(18) -0.08624(8) -0.31925(10) 0.0363(3) Uani 1 1 d .
F1 F -0.4783(4) -0.22374(18) -0.7794(2) 0.0366(8) Uani 1 1 d .
O1 O -0.2892(5) -0.1225(2) -0.7085(3) 0.0376(10) Uani 1 1 d .
O2 O -0.4930(5) -0.1263(2) -0.8920(3) 0.0323(9) Uani 1 1 d .
N1 N 0.0290(9) -0.0606(4) -0.3063(6) 0.070(2) Uani 1 1 d .
N2 N 0.2731(7) -0.1267(3) -0.2199(4) 0.0418(13) Uani 1 1 d .
N3 N 0.1140(11) -0.1418(4) -0.3934(5) 0.074(3) Uani 1 1 d .
C1 C -0.4038(7) -0.2557(3) -0.9187(4) 0.0329(12) Uani 1 1 d .
C2 C -0.3609(10) -0.2502(4) -0.9837(5) 0.0511(18) Uani 1 1 d .
H2 H -0.3038 -0.2144 -0.9827 0.061 Uiso 1 1 calc R
C3 C -0.4009(12) -0.2970(5) -1.0512(6) 0.063(2) Uani 1 1 d .
H3 H -0.3720 -0.2922 -1.0959 0.076 Uiso 1 1 calc R
C4 C -0.4792(10) -0.3480(5) -1.0528(6) 0.064(3) Uani 1 1 d .
H4 H -0.5033 -0.3797 -1.0979 0.077 Uiso 1 1 calc R
C5 C -0.5251(13) -0.3553(5) -0.9902(8) 0.081(3) Uani 1 1 d .
H5 H -0.5814 -0.3915 -0.9918 0.097 Uiso 1 1 calc R
C6 C -0.4879(11) -0.3085(4) -0.9239(6) 0.059(2) Uani 1 1 d .
H6 H -0.5213 -0.3131 -0.8813 0.071 Uiso 1 1 calc R
C7 C -0.1307(7) -0.2427(3) -0.6951(4) 0.0320(12) Uani 1 1 d .
C8 C -0.1378(7) -0.2862(3) -0.6369(4) 0.0372(13) Uani 1 1 d .
H8 H -0.2366 -0.2966 -0.6446 0.045 Uiso 1 1 calc R
C9 C 0.0022(9) -0.3149(3) -0.5665(5) 0.0445(16) Uani 1 1 d .
H9 H -0.0008 -0.3445 -0.5257 0.053 Uiso 1 1 calc R
C10 C 0.1462(8) -0.2995(3) -0.5568(5) 0.0441(16) Uani 1 1 d .
H10 H 0.2413 -0.3187 -0.5090 0.053 Uiso 1 1 calc R
C11 C 0.1518(7) -0.2566(3) -0.6163(4) 0.0391(14) Uani 1 1 d .
H11 H 0.2501 -0.2469 -0.6096 0.047 Uiso 1 1 calc R
C12 C 0.0133(7) -0.2275(3) -0.6859(4) 0.0321(12) Uani 1 1 d .
C13 C 0.0107(7) -0.1792(3) -0.7512(4) 0.0324(12) Uani 1 1 d .
C14 C 0.1459(7) -0.1621(4) -0.7509(5) 0.0410(14) Uani 1 1 d .
H14 H 0.2446 -0.1816 -0.7088 0.049 Uiso 1 1 calc R
C15 C 0.1359(9) -0.1168(4) -0.8116(5) 0.0481(17) Uani 1 1 d .
H15 H 0.2285 -0.1052 -0.8107 0.058 Uiso 1 1 calc R
C16 C -0.0063(9) -0.0877(3) -0.8739(5) 0.0438(15) Uani 1 1 d .
H16 H -0.0109 -0.0563 -0.9149 0.053 Uiso 1 1 calc R
C17 C -0.1416(7) -0.1047(3) -0.8760(4) 0.0366(13) Uani 1 1 d .
H17 H -0.2395 -0.0849 -0.9189 0.044 Uiso 1 1 calc R
C18 C -0.1356(7) -0.1505(3) -0.8158(4) 0.0329(12) Uani 1 1 d .
C19 C -0.4009(7) -0.0803(3) -0.7452(4) 0.0334(12) Uani 1 1 d .
C20 C -0.4182(9) -0.0337(3) -0.6939(5) 0.0457(17) Uani 1 1 d .
C21 C -0.5407(10) 0.0092(4) -0.7363(7) 0.056(2) Uani 1 1 d .
C22 C -0.6469(9) 0.0073(3) -0.8302(7) 0.052(2) Uani 1 1 d .
C23 C -0.6322(7) -0.0383(3) -0.8841(5) 0.0372(13) Uani 1 1 d .
C24 C -0.5116(7) -0.0820(3) -0.8436(4) 0.0310(11) Uani 1 1 d .
C25 C -0.0287(14) 0.0025(5) -0.3411(7) 0.069(2) Uani 1 1 d .
H25A H 0.0483 0.0246 -0.3499 0.104 Uiso 1 1 calc R
H25B H -0.0426 0.0252 -0.2957 0.104 Uiso 1 1 calc R
H25C H -0.1304 0.0001 -0.4009 0.104 Uiso 1 1 calc R
C26 C -0.0662(13) -0.0998(7) -0.2835(10) 0.110(5) Uani 1 1 d .
H26A H -0.0833 -0.0778 -0.2390 0.164 Uiso 1 1 calc R
H26B H -0.0103 -0.1391 -0.2557 0.164 Uiso 1 1 calc R
H26C H -0.1686 -0.1087 -0.3407 0.164 Uiso 1 1 calc R
C27 C 0.3302(12) -0.0876(5) -0.1374(6) 0.070(3) Uani 1 1 d .
H27A H 0.4027 -0.0559 -0.1354 0.105 Uiso 1 1 calc R
H27B H 0.3860 -0.1136 -0.0811 0.105 Uiso 1 1 calc R
H27C H 0.2401 -0.0670 -0.1403 0.105 Uiso 1 1 calc R
C28 C 0.4000(12) -0.1625(6) -0.2162(8) 0.080(3) Uani 1 1 d .
H28A H 0.3564 -0.1886 -0.2724 0.120 Uiso 1 1 calc R
H28B H 0.4501 -0.1893 -0.1606 0.120 Uiso 1 1 calc R
H28C H 0.4790 -0.1339 -0.2133 0.120 Uiso 1 1 calc R
C29 C 0.0831(14) -0.1270(5) -0.4849(6) 0.073(3) Uani 1 1 d .
H29A H 0.1200 -0.1615 -0.5067 0.110 Uiso 1 1 calc R
H29B H 0.1393 -0.0886 -0.4815 0.110 Uiso 1 1 calc R
H29C H -0.0310 -0.1211 -0.5286 0.110 Uiso 1 1 calc R
C30 C 0.056(3) -0.2029(6) -0.3848(10) 0.142(8) Uani 1 1 d .
H30A H -0.0601 -0.2039 -0.4252 0.214 Uiso 1 1 calc R
H30B H 0.0876 -0.2095 -0.3198 0.214 Uiso 1 1 calc R
H30C H 0.1007 -0.2359 -0.4038 0.214 Uiso 1 1 calc R

loop_
_atom_site_aniso_label
_atom_site_aniso_U_11
_atom_site_aniso_U_22
_atom_site_aniso_U_33
_atom_site_aniso_U_23
_atom_site_aniso_U_13
_atom_site_aniso_U_12
Sb1 0.02227(19) 0.0380(2) 0.01693(18) -0.00171(13) 0.00664(14) 0.00314(13)
Cl1 0.242(5) 0.128(3) 0.236(5) -0.125(3) 0.213(5) -0.120(3)
Cl2 0.143(3) 0.0674(19) 0.297(7) -0.034(3) 0.158(4) 0.001(2)
Cl3 0.0678(16) 0.0704(16) 0.123(3) 0.0094(16) 0.0340(16) 0.0199(13)
Cl4 0.0631(12) 0.0683(13) 0.0549(12) 0.0029(10) 0.0209(10) 0.0186(10)
S1 0.0322(7) 0.0418(8) 0.0290(7) 0.0015(6) 0.0125(6) -0.0095(6)
F1 0.0323(17) 0.048(2) 0.0296(17) -0.0081(15) 0.0166(15) -0.0055(15)
O1 0.034(2) 0.051(3) 0.0235(19) -0.0093(18) 0.0124(17) -0.0065(19)
O2 0.0279(19) 0.038(2) 0.0253(18) -0.0054(16) 0.0102(16) 0.0088(16)
N1 0.059(4) 0.077(5) 0.091(6) 0.046(4) 0.051(4) 0.027(4)
N2 0.032(3) 0.057(4) 0.028(2) 0.008(2) 0.011(2) -0.001(2)
N3 0.113(7) 0.063(4) 0.038(3) -0.011(3) 0.035(4) -0.045(5)
C1 0.026(3) 0.044(3) 0.019(2) -0.002(2) 0.006(2) 0.011(2)
C2 0.070(5) 0.054(4) 0.034(3) 0.000(3) 0.031(4) 0.009(4)
C3 0.078(6) 0.076(6) 0.034(4) -0.012(4) 0.030(4) 0.013(5)
C4 0.044(4) 0.082(6) 0.044(4) -0.030(4) 0.008(3) 0.018(4)
C5 0.078(6) 0.088(7) 0.085(7) -0.060(6) 0.049(6) -0.029(5)
C6 0.058(5) 0.071(5) 0.052(5) -0.035(4) 0.033(4) -0.016(4)
C7 0.026(3) 0.041(3) 0.017(2) 0.000(2) 0.004(2) 0.001(2)
C8 0.032(3) 0.045(3) 0.024(3) 0.002(2) 0.008(2) -0.004(3)
C9 0.044(4) 0.049(4) 0.024(3) 0.007(3) 0.008(3) -0.002(3)
C10 0.034(3) 0.050(4) 0.027(3) 0.004(3) 0.002(2) 0.005(3)
C11 0.028(3) 0.046(4) 0.031(3) 0.004(3) 0.008(2) 0.005(2)
C12 0.026(3) 0.040(3) 0.023(2) 0.001(2) 0.008(2) 0.004(2)
C13 0.029(3) 0.042(3) 0.023(2) -0.001(2) 0.011(2) 0.001(2)
C14 0.028(3) 0.055(4) 0.036(3) 0.001(3) 0.014(3) 0.002(3)
C15 0.039(3) 0.067(5) 0.039(3) 0.005(3) 0.022(3) -0.005(3)
C16 0.051(4) 0.048(4) 0.032(3) 0.003(3) 0.023(3) -0.004(3)
C17 0.035(3) 0.046(3) 0.022(3) 0.003(2) 0.011(2) 0.004(3)
C18 0.031(3) 0.042(3) 0.024(2) 0.001(2) 0.014(2) 0.004(2)
C19 0.033(3) 0.040(3) 0.034(3) -0.015(2) 0.022(2) -0.016(2)
C20 0.058(4) 0.049(4) 0.051(4) -0.031(3) 0.043(4) -0.030(3)
C21 0.071(5) 0.046(4) 0.084(6) -0.043(4) 0.062(5) -0.026(4)
C22 0.054(4) 0.029(3) 0.094(6) -0.017(3) 0.053(5) -0.006(3)
C23 0.034(3) 0.030(3) 0.051(4) -0.011(3) 0.026(3) -0.003(2)
C24 0.029(3) 0.032(3) 0.036(3) -0.011(2) 0.020(2) -0.007(2)
C25 0.093(7) 0.067(6) 0.061(5) -0.002(4) 0.050(5) 0.010(5)
C26 0.061(6) 0.148(12) 0.141(11) 0.089(10) 0.069(7) 0.036(7)
C27 0.073(6) 0.090(7) 0.033(4) -0.007(4) 0.020(4) -0.029(5)
C28 0.070(6) 0.093(7) 0.095(8) 0.054(6) 0.056(6) 0.037(6)
C29 0.099(7) 0.075(6) 0.032(4) 0.000(4) 0.026(4) -0.017(5)
C30 0.26(2) 0.081(8) 0.094(10) -0.035(7) 0.097(13) -0.104(12)

loop_
_atom_type_symbol
_atom_type_description
_atom_type_scat_dispersion_real
_atom_type_scat_dispersion_imag
_atom_type_scat_source
C C 0.0033 0.0016 'International Tables Vol C Tables 4.2.6.8 and 6.1.1.4'
H H 0.0000 0.0000 'International Tables Vol C Tables 4.2.6.8 and 6.1.1.4'
Cl Cl 0.1484 0.1585 'International Tables Vol C Tables 4.2.6.8 and 6.1.1.4'
F F 0.0171 0.0103 'International Tables Vol C Tables 4.2.6.8 and 6.1.1.4'
N N 0.0061 0.0033 'International Tables Vol C Tables 4.2.6.8 and 6.1.1.4'
O O 0.0106 0.0060 'International Tables Vol C Tables 4.2.6.8 and 6.1.1.4'
S S 0.1246 0.1234 'International Tables Vol C Tables 4.2.6.8 and 6.1.1.4'
Sb Sb -0.5866 1.5461 'International Tables Vol C Tables 4.2.6.8 and 6.1.1.4'

loop_
_geom_angle_atom_site_label_1
_geom_angle_atom_site_label_2
_geom_angle_atom_site_label_3
_geom_angle
F1 Sb1 O2 86.39(17)
F1 Sb1 O1 82.77(16)
O2 Sb1 O1 78.65(16)
F1 Sb1 C7 93.7(2)
O2 Sb1 C7 167.51(19)
O1 Sb1 C7 89.0(2)
F1 Sb1 C1 90.3(2)
O2 Sb1 C1 91.47(19)
O1 Sb1 C1 168.21(19)
C7 Sb1 C1 101.0(2)
F1 Sb1 C18 172.11(18)
O2 Sb1 C18 95.5(2)
O1 Sb1 C18 90.1(2)
C7 Sb1 C18 82.8(2)
C1 Sb1 C18 97.3(2)
N3 S1 N1 114.4(5)
N3 S1 N2 99.8(4)
N1 S1 N2 99.6(3)
C19 O1 Sb1 112.2(3)
C24 O2 Sb1 112.3(4)
C25 N1 C26 117.5(8)
C25 N1 S1 116.3(6)
C26 N1 S1 124.6(8)
C28 N2 C27 112.2(8)
C28 N2 S1 112.6(5)
C27 N2 S1 112.2(6)
C29 N3 C30 115.6(8)
C29 N3 S1 118.1(6)
C30 N3 S1 124.5(7)
C6 C1 C2 117.1(6)
C6 C1 Sb1 121.0(5)
C2 C1 Sb1 121.5(5)
C1 C2 C3 120.8(8)
C1 C2 H2 119.6
C3 C2 H2 119.6
C4 C3 C2 120.5(8)
C4 C3 H3 119.8
C2 C3 H3 119.8
C3 C4 C5 120.8(8)
C3 C4 H4 119.6
C5 C4 H4 119.6
C4 C5 C6 119.0(10)
C4 C5 H5 120.5
C6 C5 H5 120.5
C1 C6 C5 121.9(8)
C1 C6 H6 119.0
C5 C6 H6 119.0
C8 C7 C12 121.3(5)
C8 C7 Sb1 127.7(5)
C12 C7 Sb1 111.1(4)
C7 C8 C9 119.4(6)
C7 C8 H8 120.3
C9 C8 H8 120.3
C10 C9 C8 119.4(6)
C10 C9 H9 120.3
C8 C9 H9 120.3
C11 C10 C9 120.7(6)
C11 C10 H10 119.6
C9 C10 H10 119.6
C10 C11 C12 120.1(6)
C10 C11 H11 119.9
C12 C11 H11 119.9
C11 C12 C7 119.0(6)
C11 C12 C13 123.1(6)
C7 C12 C13 117.8(5)
C14 C13 C18 119.1(6)
C14 C13 C12 122.9(6)
C18 C13 C12 118.1(5)
C15 C14 C13 119.9(6)
C15 C14 H14 120.0
C13 C14 H14 120.0
C14 C15 C16 121.3(7)
C14 C15 H15 119.3
C16 C15 H15 119.3
C17 C16 C15 119.5(6)
C17 C16 H16 120.2
C15 C16 H16 120.2
C16 C17 C18 120.5(6)
C16 C17 H17 119.7
C18 C17 H17 119.7
C17 C18 C13 119.6(6)
C17 C18 Sb1 130.3(4)
C13 C18 Sb1 110.0(4)
O1 C19 C20 123.9(6)
O1 C19 C24 118.1(5)
C20 C19 C24 118.0(6)
C21 C20 C19 121.5(7)
C21 C20 Cl1 124.3(5)
C19 C20 Cl1 114.2(6)
C22 C21 C20 120.4(6)
C22 C21 Cl2 125.1(7)
C20 C21 Cl2 114.5(7)
C21 C22 C23 119.8(7)
C21 C22 Cl3 117.1(6)
C23 C22 Cl3 123.1(7)
C24 C23 C22 121.1(7)
C24 C23 Cl4 119.9(5)
C22 C23 Cl4 119.0(6)
O2 C24 C23 123.2(5)
O2 C24 C19 117.5(5)
C23 C24 C19 119.3(5)
N1 C25 H25A 109.5
N1 C25 H25B 109.5
H25A C25 H25B 109.5
N1 C25 H25C 109.5
H25A C25 H25C 109.5
H25B C25 H25C 109.5
N1 C26 H26A 109.5
N1 C26 H26B 109.5
H26A C26 H26B 109.5
N1 C26 H26C 109.5
H26A C26 H26C 109.5
H26B C26 H26C 109.5
N2 C27 H27A 109.5
N2 C27 H27B 109.5
H27A C27 H27B 109.5
N2 C27 H27C 109.5
H27A C27 H27C 109.5
H27B C27 H27C 109.5
N2 C28 H28A 109.5
N2 C28 H28B 109.5
H28A C28 H28B 109.5
N2 C28 H28C 109.5
H28A C28 H28C 109.5
H28B C28 H28C 109.5
N3 C29 H29A 109.5
N3 C29 H29B 109.5
H29A C29 H29B 109.5
N3 C29 H29C 109.5
H29A C29 H29C 109.5
H29B C29 H29C 109.5
N3 C30 H30A 109.5
N3 C30 H30B 109.5
H30A C30 H30B 109.5
N3 C30 H30C 109.5
H30A C30 H30C 109.5
H30B C30 H30C 109.5

loop_
_geom_bond_atom_site_label_1
_geom_bond_atom_site_label_2
_geom_bond_distance
Sb1 F1 1.973(4)
Sb1 O2 2.082(4)
Sb1 O1 2.105(4)
Sb1 C7 2.128(6)
Sb1 C1 2.131(6)
Sb1 C18 2.141(6)
Cl1 C20 1.678(10)
Cl2 C21 1.594(7)
Cl3 C22 1.527(8)
Cl4 C23 1.522(7)
S1 N3 1.599(7)
S1 N1 1.606(7)
S1 N2 1.672(6)
O1 C19 1.306(8)
O2 C24 1.332(7)
N1 C25 1.464(12)
N1 C26 1.468(12)
N2 C28 1.455(11)
N2 C27 1.459(10)
N3 C29 1.445(10)
N3 C30 1.470(12)
C1 C6 1.382(11)
C1 C2 1.385(9)
C2 C3 1.407(11)
C2 H2 0.9500
C3 C4 1.336(15)
C3 H3 0.9500
C4 C5 1.373(15)
C4 H4 0.9500
C5 C6 1.397(10)
C5 H5 0.9500
C6 H6 0.9500
C7 C8 1.385(9)
C7 C12 1.402(8)
C8 C9 1.404(9)
C8 H8 0.9500
C9 C10 1.400(11)
C9 H9 0.9500
C10 C11 1.386(10)
C10 H10 0.9500
C11 C12 1.395(8)
C11 H11 0.9500
C12 C13 1.503(9)
C13 C14 1.398(9)
C13 C18 1.415(8)
C14 C15 1.378(10)
C14 H14 0.9500
C15 C16 1.384(10)
C15 H15 0.9500
C16 C17 1.383(10)
C16 H16 0.9500
C17 C18 1.393(9)
C17 H17 0.9500
C19 C20 1.393(8)
C19 C24 1.424(8)
C20 C21 1.385(13)
C21 C22 1.361(13)
C22 C23 1.398(9)
C23 C24 1.382(9)
C25 H25A 0.9800
C25 H25B 0.9800
C25 H25C 0.9800
C26 H26A 0.9800
C26 H26B 0.9800
C26 H26C 0.9800
C27 H27A 0.9800
C27 H27B 0.9800
C27 H27C 0.9800
C28 H28A 0.9800
C28 H28B 0.9800
C28 H28C 0.9800
C29 H29A 0.9800
C29 H29B 0.9800
C29 H29C 0.9800
C30 H30A 0.9800
C30 H30B 0.9800
C30 H30C 0.9800

loop_
_geom_torsion_atom_site_label_1
_geom_torsion_atom_site_label_2
_geom_torsion_atom_site_label_3
_geom_torsion_atom_site_label_4
_geom_torsion
F1 Sb1 O1 C19 -78.5(4)
O2 Sb1 O1 C19 9.3(4)
C7 Sb1 O1 C19 -172.4(4)
C1 Sb1 O1 C19 -24.2(12)
C18 Sb1 O1 C19 104.8(4)
F1 Sb1 O2 C24 73.8(4)
O1 Sb1 O2 C24 -9.5(4)
C7 Sb1 O2 C24 -17.0(11)
C1 Sb1 O2 C24 164.0(4)
C18 Sb1 O2 C24 -98.5(4)
N3 S1 N1 C25 -111.1(8)
N2 S1 N1 C25 143.5(8)
N3 S1 N1 C26 53.9(11)
N2 S1 N1 C26 -51.5(11)
N3 S1 N2 C28 56.1(8)
N1 S1 N2 C28 173.1(7)
N3 S1 N2 C27 -176.2(6)
N1 S1 N2 C27 -59.2(7)
N1 S1 N3 C29 102.4(9)
N2 S1 N3 C29 -152.2(9)
N1 S1 N3 C30 -61.4(14)
N2 S1 N3 C30 43.9(14)
F1 Sb1 C1 C6 -20.2(6)
O2 Sb1 C1 C6 -106.6(6)
O1 Sb1 C1 C6 -73.8(13)
C7 Sb1 C1 C6 73.7(6)
C18 Sb1 C1 C6 157.7(6)
F1 Sb1 C1 C2 167.1(5)
O2 Sb1 C1 C2 80.7(5)
O1 Sb1 C1 C2 113.4(11)
C7 Sb1 C1 C2 -99.1(6)
C18 Sb1 C1 C2 -15.0(6)
C6 C1 C2 C3 -0.5(11)
Sb1 C1 C2 C3 172.5(6)
C1 C2 C3 C4 -0.9(13)
C2 C3 C4 C5 1.4(14)
C3 C4 C5 C6 -0.4(16)
C2 C1 C6 C5 1.6(13)
Sb1 C1 C6 C5 -171.5(8)
C4 C5 C6 C1 -1.1(16)
F1 Sb1 C7 C8 5.1(6)
O2 Sb1 C7 C8 95.1(11)
O1 Sb1 C7 C8 87.8(6)
C1 Sb1 C7 C8 -85.9(6)
C18 Sb1 C7 C8 178.0(6)
F1 Sb1 C7 C12 -175.1(4)
O2 Sb1 C7 C12 -85.1(10)
O1 Sb1 C7 C12 -92.5(4)
C1 Sb1 C7 C12 93.8(5)
C18 Sb1 C7 C12 -2.3(4)
C12 C7 C8 C9 1.0(10)
Sb1 C7 C8 C9 -179.2(5)
C7 C8 C9 C10 -0.6(10)
C8 C9 C10 C11 -0.3(11)
C9 C10 C11 C12 0.9(11)
C10 C11 C12 C7 -0.5(10)
C10 C11 C12 C13 178.3(6)
C8 C7 C12 C11 -0.5(9)
Sb1 C7 C12 C11 179.8(5)
C8 C7 C12 C13 -179.3(6)
Sb1 C7 C12 C13 0.9(7)
C11 C12 C13 C14 3.6(10)
C7 C12 C13 C14 -177.5(6)
C11 C12 C13 C18 -176.7(6)
C7 C12 C13 C18 2.1(8)
C18 C13 C14 C15 1.4(10)
C12 C13 C14 C15 -179.0(6)
C13 C14 C15 C16 -0.3(12)
C14 C15 C16 C17 -0.5(12)
C15 C16 C17 C18 0.2(10)
C16 C17 C18 C13 0.9(9)
C16 C17 C18 Sb1 -176.0(5)
C14 C13 C18 C17 -1.7(9)
C12 C13 C18 C17 178.6(5)
C14 C13 C18 Sb1 175.8(5)
C12 C13 C18 Sb1 -3.8(7)
F1 Sb1 C18 C17 -115.2(14)
O2 Sb1 C18 C17 -12.0(6)
O1 Sb1 C18 C17 -90.6(6)
C7 Sb1 C18 C17 -179.5(6)
C1 Sb1 C18 C17 80.2(6)
F1 Sb1 C18 C13 67.6(16)
O2 Sb1 C18 C13 170.8(4)
O1 Sb1 C18 C13 92.2(4)
C7 Sb1 C18 C13 3.3(4)
C1 Sb1 C18 C13 -97.0(4)
Sb1 O1 C19 C20 172.3(5)
Sb1 O1 C19 C24 -7.7(6)
O1 C19 C20 C21 -178.9(6)
C24 C19 C20 C21 1.2(9)
O1 C19 C20 Cl1 0.6(8)
C24 C19 C20 Cl1 -179.3(4)
C19 C20 C21 C22 -0.8(11)
Cl1 C20 C21 C22 179.8(6)
C19 C20 C21 Cl2 177.9(5)
Cl1 C20 C21 Cl2 -1.6(9)
C20 C21 C22 C23 0.0(11)
Cl2 C21 C22 C23 -178.6(6)
C20 C21 C22 Cl3 178.7(6)
Cl2 C21 C22 Cl3 0.2(10)
C21 C22 C23 C24 0.4(10)
Cl3 C22 C23 C24 -178.2(5)
C21 C22 C23 Cl4 178.1(6)
Cl3 C22 C23 Cl4 -0.6(9)
Sb1 O2 C24 C23 -171.2(5)
Sb1 O2 C24 C19 8.7(6)
C22 C23 C24 O2 179.9(6)
Cl4 C23 C24 O2 2.3(9)
C22 C23 C24 C19 0.0(9)
Cl4 C23 C24 C19 -177.6(5)
O1 C19 C24 O2 -0.6(8)
C20 C19 C24 O2 179.3(5)
O1 C19 C24 C23 179.3(5)
C20 C19 C24 C23 -0.8(8)
